data_2234214
loop_
_publ_author_name
'Wang, Ying-Chun'
'Jie, Xu'

_publ_section_title
;
 Diisopropylammonium nitrite
;
_journal_coeditor_code HB6657
_journal_issue 4
_journal_name_full 'Acta Crystallographica Section E'
_journal_page_first o986
_journal_paper_doi 10.1107/S1600536812008574
_journal_volume 68
_journal_year 2012
_chemical_formula_iupac 'C6 H16 N +, N O2 -'
_chemical_formula_moiety 'C6 H16 N +, N O2 -'
_chemical_formula_sum 'C6 H16 N2 O2'
_chemical_formula_weight 148.21
_chemical_name_systematic
;
Diisopropylammonium nitrite
;
_space_group_IT_number 14
_symmetry_cell_setting monoclinic
_symmetry_space_group_name_Hall '-P 2yn'
_symmetry_space_group_name_H-M 'P 1 21/n 1'
_atom_sites_solution_hydrogens geom
_atom_sites_solution_primary direct
_atom_sites_solution_secondary difmap
_audit_creation_method SHELXL-97
_cell_angle_alpha 90.00
_cell_angle_beta 94.16(3)
_cell_angle_gamma 90.00
_cell_formula_units_Z 4
_cell_length_a 8.2314(16)
_cell_length_b 7.7466(15)
_cell_length_c 14.583(3)
_cell_measurement_reflns_used 2127
_cell_measurement_temperature 298(2)
_cell_measurement_theta_max 27.48
_cell_measurement_theta_min 3.62
_cell_volume 927.4(3)
_computing_cell_refinement '<i>CrystalClear</i> (Rigaku, 2005)'
_computing_data_collection '<i>CrystalClear</i> (Rigaku, 2005)'
_computing_data_reduction '<i>CrystalClear</i> (Rigaku, 2005)'
_computing_molecular_graphics '<i>SHELXTL</i> (Sheldrick, 2008)'
_computing_publication_material '<i>SHELXTL</i> (Sheldrick, 2008)'
_computing_structure_refinement '<i>SHELXL97</i> (Sheldrick, 2008)'
_computing_structure_solution '<i>SHELXS97</i> (Sheldrick, 2008)'
_diffrn_ambient_temperature 298(2)
_diffrn_detector_area_resol_mean 13.6612
_diffrn_measured_fraction_theta_full 0.998
_diffrn_measured_fraction_theta_max 0.998
_diffrn_measurement_device_type 'Rigaku Mercury2 CCD'
_diffrn_measurement_method 'CCD profile fitting'
_diffrn_radiation_monochromator graphite
_diffrn_radiation_source 'fine-focus sealed tube'
_diffrn_radiation_type MoK\a
_diffrn_radiation_wavelength 0.71073
_diffrn_reflns_av_R_equivalents 0.0745
_diffrn_reflns_av_sigmaI/netI 0.0673
_diffrn_reflns_limit_h_max 10
_diffrn_reflns_limit_h_min -10
_diffrn_reflns_limit_k_max 10
_diffrn_reflns_limit_k_min -10
_diffrn_reflns_limit_l_max 18
_diffrn_reflns_limit_l_min -18
_diffrn_reflns_number 9189
_diffrn_reflns_theta_full 27.48
_diffrn_reflns_theta_max 27.48
_diffrn_reflns_theta_min 3.62
_exptl_absorpt_coefficient_mu 0.079
_exptl_absorpt_correction_T_max 1.000
_exptl_absorpt_correction_T_min 0.910
_exptl_absorpt_correction_type multi-scan
_exptl_absorpt_process_details '(CrystalClear; Rigaku, 2005)'
_exptl_crystal_colour colourless
_exptl_crystal_density_diffrn 1.061
_exptl_crystal_density_method 'not measured'
_exptl_crystal_description block
_exptl_crystal_F_000 328
_exptl_crystal_size_max 0.10
_exptl_crystal_size_mid 0.03
_exptl_crystal_size_min 0.03
_refine_diff_density_max 0.501
_refine_diff_density_min -0.317
_refine_ls_extinction_method none
_refine_ls_goodness_of_fit_ref 1.069
_refine_ls_hydrogen_treatment constr
_refine_ls_matrix_type full
_refine_ls_number_parameters 95
_refine_ls_number_reflns 2127
_refine_ls_number_restraints 15
_refine_ls_restrained_S_all 1.199
_refine_ls_R_factor_all 0.1382
_refine_ls_R_factor_gt 0.0843
_refine_ls_shift/su_max 0.000
_refine_ls_shift/su_mean 0.000
_refine_ls_structure_factor_coef Fsqd
_refine_ls_weighting_details 'calc w=1/[\s^2^(Fo^2^)+(0.1379P)^2^+0.0979P] where P=(Fo^2^+2Fc^2^)/3'
_refine_ls_weighting_scheme calc
_refine_ls_wR_factor_gt 0.2450
_refine_ls_wR_factor_ref 0.2848
_reflns_number_gt 1130
_reflns_number_total 2127
_reflns_threshold_expression I>2\s(I)
_cod_data_source_file hb6657.cif
_cod_data_source_block I
_cod_original_cell_volume 927.5(3)
_cod_original_sg_symbol_H-M 'P 21/n'
_cod_database_code 2234214
_cod_database_fobs_code 2234214

loop_
_symmetry_equiv_pos_as_xyz
'x, y, z'
'-x+1/2, y+1/2, -z+1/2'
'-x, -y, -z'
'x-1/2, -y-1/2, z-1/2'

loop_
_atom_site_type_symbol
_atom_site_label
_atom_site_fract_x
_atom_site_fract_y
_atom_site_fract_z
_atom_site_U_iso_or_equiv
_atom_site_adp_type
_atom_site_calc_flag
_atom_site_refinement_flags
_atom_site_occupancy
_atom_site_symmetry_multiplicity
N N1 0.6713(3) 0.1958(3) 0.35567(15) 0.0543(7) Uani d . 1 1
H H1D 0.6950 0.0825 0.3543 0.065 Uiso calc R 1 1
H H1E 0.6890 0.2393 0.3000 0.065 Uiso calc R 1 1
C C2 0.4930(4) 0.2132(4) 0.3690(2) 0.0624(9) Uani d . 1 1
H H2A 0.4733 0.1702 0.4304 0.075 Uiso calc R 1 1
O O1 0.7263(3) 0.3533(3) 0.18791(17) 0.0931(9) Uani d U 1 1
C C5 0.7889(4) 0.2792(4) 0.4247(2) 0.0686(9) Uani d . 1 1
H H5A 0.7676 0.4037 0.4255 0.082 Uiso calc R 1 1
N N2 0.7438(4) 0.2425(4) 0.1320(2) 0.0925(9) Uani d U 1 1
O O2 0.8050(4) 0.2847(5) 0.0648(2) 0.1177(10) Uani d U 1 1
C C6 0.7724(5) 0.2066(6) 0.5196(2) 0.0918(12) Uani d . 1 1
H H6A 0.6642 0.2277 0.5376 0.138 Uiso calc R 1 1
H H6B 0.8500 0.2614 0.5626 0.138 Uiso calc R 1 1
H H6C 0.7925 0.0846 0.5192 0.138 Uiso calc R 1 1
C C3 0.3999(4) 0.1012(6) 0.2986(3) 0.0909(12) Uani d . 1 1
H H3A 0.4409 -0.0148 0.3032 0.136 Uiso calc R 1 1
H H3B 0.4133 0.1453 0.2381 0.136 Uiso calc R 1 1
H H3C 0.2865 0.1017 0.3099 0.136 Uiso calc R 1 1
C C4 0.9579(5) 0.2488(7) 0.3938(3) 0.1037(14) Uani d . 1 1
H H4A 0.9700 0.3099 0.3374 0.156 Uiso calc R 1 1
H H4B 0.9736 0.1275 0.3841 0.156 Uiso calc R 1 1
H H4C 1.0374 0.2895 0.4402 0.156 Uiso calc R 1 1
C C1 0.4425(5) 0.3998(5) 0.3631(3) 0.0941(13) Uani d . 1 1
H H1A 0.5025 0.4643 0.4104 0.141 Uiso calc R 1 1
H H1B 0.3280 0.4089 0.3710 0.141 Uiso calc R 1 1
H H1C 0.4646 0.4452 0.3040 0.141 Uiso calc R 1 1

loop_
_atom_site_aniso_label
_atom_site_aniso_U_11
_atom_site_aniso_U_22
_atom_site_aniso_U_33
_atom_site_aniso_U_12
_atom_site_aniso_U_13
_atom_site_aniso_U_23
N1 0.0532(15) 0.0552(13) 0.0547(13) 0.0026(10) 0.0053(10) 0.0051(10)
C2 0.0558(19) 0.0711(19) 0.0611(17) 0.0005(14) 0.0101(14) 0.0032(14)
O1 0.1178(19) 0.0879(17) 0.0762(14) 0.0013(13) 0.0258(13) 0.0032(11)
C5 0.063(2) 0.0582(17) 0.082(2) -0.0024(14) -0.0121(16) 0.0038(15)
N2 0.116(2) 0.0955(18) 0.0689(15) 0.0076(14) 0.0293(14) -0.0001(13)
O2 0.145(2) 0.126(2) 0.0854(16) 0.0130(16) 0.0308(15) 0.0006(14)
C6 0.102(3) 0.110(3) 0.061(2) 0.003(2) -0.0109(18) -0.005(2)
C3 0.061(2) 0.114(3) 0.097(3) -0.0143(19) 0.0022(19) -0.014(2)
C4 0.056(2) 0.142(4) 0.111(3) -0.011(2) -0.003(2) 0.025(3)
C1 0.068(2) 0.089(3) 0.125(3) 0.0240(19) 0.006(2) 0.003(2)

loop_
_atom_type_symbol
_atom_type_description
_atom_type_scat_dispersion_real
_atom_type_scat_dispersion_imag
_atom_type_scat_source
C C 0.0033 0.0016 'International Tables Vol C Tables 4.2.6.8 and 6.1.1.4'
H H 0.0000 0.0000 'International Tables Vol C Tables 4.2.6.8 and 6.1.1.4'
N N 0.0061 0.0033 'International Tables Vol C Tables 4.2.6.8 and 6.1.1.4'
O O 0.0106 0.0060 'International Tables Vol C Tables 4.2.6.8 and 6.1.1.4'

loop_
_geom_angle_atom_site_label_1
_geom_angle_atom_site_label_2
_geom_angle_atom_site_label_3
_geom_angle
C5 N1 C2 117.8(2)
C5 N1 H1D 107.9
C2 N1 H1D 107.9
C5 N1 H1E 107.9
C2 N1 H1E 107.9
H1D N1 H1E 107.2
N1 C2 C1 110.4(3)
N1 C2 C3 108.2(2)
C1 C2 C3 112.9(3)
N1 C2 H2A 108.4
C1 C2 H2A 108.4
C3 C2 H2A 108.4
N1 C5 C6 111.1(3)
N1 C5 C4 107.3(3)
C6 C5 C4 111.2(3)
N1 C5 H5A 109.1
C6 C5 H5A 109.1
C4 C5 H5A 109.1
O2 N2 O1 116.4(4)
C5 C6 H6A 109.5
C5 C6 H6B 109.5
H6A C6 H6B 109.5
C5 C6 H6C 109.5
H6A C6 H6C 109.5
H6B C6 H6C 109.5
C2 C3 H3A 109.5
C2 C3 H3B 109.5
H3A C3 H3B 109.5
C2 C3 H3C 109.5
H3A C3 H3C 109.5
H3B C3 H3C 109.5
C5 C4 H4A 109.5
C5 C4 H4B 109.5
H4A C4 H4B 109.5
C5 C4 H4C 109.5
H4A C4 H4C 109.5
H4B C4 H4C 109.5
C2 C1 H1A 109.5
C2 C1 H1B 109.5
H1A C1 H1B 109.5
C2 C1 H1C 109.5
H1A C1 H1C 109.5
H1B C1 H1C 109.5

loop_
_geom_bond_atom_site_label_1
_geom_bond_atom_site_label_2
_geom_bond_distance
N1 C5 1.492(4)
N1 C2 1.500(4)
N1 H1D 0.9000
N1 H1E 0.9000
C2 C1 1.505(5)
C2 C3 1.509(5)
C2 H2A 0.9800
O1 N2 1.200(4)
C5 C6 1.510(5)
C5 C4 1.512(5)
C5 H5A 0.9800
N2 O2 1.181(4)
C6 H6A 0.9600
C6 H6B 0.9600
C6 H6C 0.9600
C3 H3A 0.9600
C3 H3B 0.9600
C3 H3C 0.9600
C4 H4A 0.9600
C4 H4B 0.9600
C4 H4C 0.9600
C1 H1A 0.9600
C1 H1B 0.9600
C1 H1C 0.9600

loop_
_geom_hbond_atom_site_label_D
_geom_hbond_atom_site_label_H
_geom_hbond_atom_site_label_A
_geom_hbond_site_symmetry_A
_geom_hbond_distance_DH
_geom_hbond_distance_HA
_geom_hbond_distance_DA
_geom_hbond_angle_DHA
N1 H1E O1 . 0.90 1.90 2.800(3) 174
N1 H1D O1 2_645 0.90 2.00 2.869(3) 161

loop_
_geom_torsion_atom_site_label_1
_geom_torsion_atom_site_label_2
_geom_torsion_atom_site_label_3
_geom_torsion_atom_site_label_4
_geom_torsion
C5 N1 C2 C1 63.0(3)
C5 N1 C2 C3 -173.0(3)
C2 N1 C5 C6 60.4(3)
C2 N1 C5 C4 -177.8(3)

loop_
_cod_related_entry_id
_cod_related_entry_database
_cod_related_entry_code
1 ChemSpider 106115
